data_7152926
loop_
_publ_author_name
'Jones, Roderick C.'
'Herasymchuk, Khrystyna'
'Mahdi, Tayseer'
'Petrov, Anna'
'Resanovi\'c, Sanja'
'Vaughan, Douglas G.'
'Lough, Alan J.'
'Quail, J. Wilson'
'Koivisto, Bryan D.'
'Wylie, R. Stephen'
'Gossage, Robert A.'

_publ_section_title
;
 Tautomerism and metal complexation of 2-acylmethyl-2-oxazolines: a
 combined synthetic, spectroscopic, crystallographic and theoretical
 treatment.
;
_journal_issue 21
_journal_name_full 'Organic &amp; biomolecular chemistry'
_journal_page_first 3484
_journal_page_last 3493
_journal_paper_doi 10.1039/c3ob25867j
_journal_volume 11
_journal_year 2013
_chemical_formula_moiety 'C13 H16 N O2, H O4 S'
_chemical_formula_sum 'C13 H17 N O6 S'
_chemical_formula_weight 315.34
_chemical_name_systematic
;
?
;
_space_group_IT_number 2
_symmetry_cell_setting triclinic
_symmetry_space_group_name_Hall '-P 1'
_symmetry_space_group_name_H-M 'P -1'
_atom_sites_solution_hydrogens geom
_atom_sites_solution_primary direct
_atom_sites_solution_secondary difmap
_audit_creation_method SHELXL-97
_cell_angle_alpha 70.084(3)
_cell_angle_beta 70.430(3)
_cell_angle_gamma 80.387(4)
_cell_formula_units_Z 2
_cell_length_a 8.0340(4)
_cell_length_b 9.1042(5)
_cell_length_c 11.2816(7)
_cell_measurement_reflns_used 6647
_cell_measurement_temperature 150(1)
_cell_measurement_theta_max 27.5
_cell_measurement_theta_min 2.6
_cell_volume 729.70(7)
_computing_cell_refinement 'Denzo-SMN (Otwinowski & Minor, 1997)'
_computing_data_collection 'Collect (Nonius B.V., 1997-2002)'
_computing_data_reduction Denzo-SMN
_computing_molecular_graphics 'PLATON (Spek, 2009)'
_computing_publication_material 'SHELXTL V6.1'
_computing_structure_refinement 'SHELXTL V6.1 (Sheldrick, 2008)'
_computing_structure_solution 'SIR-92 (Altomare et al., 1994)'
_diffrn_ambient_temperature 150(1)
_diffrn_detector_area_resol_mean 9
_diffrn_measured_fraction_theta_full 0.991
_diffrn_measured_fraction_theta_max 0.982
_diffrn_measurement_device_type 'Nonius KappaCCD'
_diffrn_measurement_method '\f scans and \w scans with \k offsets'
_diffrn_radiation_monochromator graphite
_diffrn_radiation_source 'fine-focus sealed tube'
_diffrn_radiation_type MoK\a
_diffrn_radiation_wavelength 0.71073
_diffrn_reflns_av_R_equivalents 0.0442
_diffrn_reflns_av_sigmaI/netI 0.0686
_diffrn_reflns_limit_h_max 10
_diffrn_reflns_limit_h_min -10
_diffrn_reflns_limit_k_max 11
_diffrn_reflns_limit_k_min -11
_diffrn_reflns_limit_l_max 14
_diffrn_reflns_limit_l_min -10
_diffrn_reflns_number 6647
_diffrn_reflns_theta_full 25.24
_diffrn_reflns_theta_max 27.50
_diffrn_reflns_theta_min 2.61
_diffrn_standards_number 0
_exptl_absorpt_coefficient_mu 0.249
_exptl_absorpt_correction_T_max 0.924
_exptl_absorpt_correction_T_min 0.837
_exptl_absorpt_correction_type multi-scan
_exptl_absorpt_process_details
;
multi-scan from symmetry-related measurements
Sortav (Blessing 1995)
;
_exptl_crystal_colour colourless
_exptl_crystal_density_diffrn 1.435
_exptl_crystal_density_method 'not measured'
_exptl_crystal_description block
_exptl_crystal_F_000 332
_exptl_crystal_size_max 0.40
_exptl_crystal_size_mid 0.36
_exptl_crystal_size_min 0.32
_refine_diff_density_max 0.318
_refine_diff_density_min -0.618
_refine_diff_density_rms 0.079
_refine_ls_extinction_method none
_refine_ls_goodness_of_fit_ref 1.052
_refine_ls_hydrogen_treatment mixed
_refine_ls_matrix_type full
_refine_ls_number_parameters 200
_refine_ls_number_reflns 3295
_refine_ls_number_restraints 0
_refine_ls_restrained_S_all 1.052
_refine_ls_R_factor_all 0.1060
_refine_ls_R_factor_gt 0.0580
_refine_ls_shift/su_max 0.000
_refine_ls_shift/su_mean 0.000
_refine_ls_structure_factor_coef Fsqd
_refine_ls_weighting_details 'calc w=1/[\s^2^(Fo^2^)+(0.0765P)^2^+0.4450P] where P=(Fo^2^+2Fc^2^)/3'
_refine_ls_weighting_scheme calc
_refine_ls_wR_factor_gt 0.1347
_refine_ls_wR_factor_ref 0.1670
_reflns_number_gt 2090
_reflns_number_total 3295
_reflns_threshold_expression I>2\s(I)
_cod_data_source_file c3ob25867j.txt
_cod_data_source_block k11192
_cod_depositor_comments
;
The following automatic conversions were performed:

'_symmetry_cell_setting' value 'Triclinic' changed to 'triclinic'
according to /home/saulius/struct/CIF-dictionaries/cif_core.dic
dictionary named 'cif_core.dic' version 2.4.2 from 2011-04-26.

Automatic conversion script
Id: cif_fix_values 1891 2012-01-12 08:04:46Z andrius 
;
_cod_database_code 7152926

loop_
_symmetry_equiv_pos_as_xyz
'x, y, z'
'-x, -y, -z'

loop_
_atom_site_label
_atom_site_type_symbol
_atom_site_fract_x
_atom_site_fract_y
_atom_site_fract_z
_atom_site_U_iso_or_equiv
_atom_site_adp_type
_atom_site_occupancy
_atom_site_symmetry_multiplicity
_atom_site_calc_flag
_atom_site_refinement_flags
O1 O -0.1017(3) 0.2681(2) 0.9929(2) 0.0414(6) Uani 1 1 d .
O2 O -0.1391(3) 0.0976(2) 0.8152(2) 0.0323(5) Uani 1 1 d .
N1 N 0.0857(3) 0.2333(3) 0.6751(2) 0.0281(6) Uani 1 1 d .
C1 C -0.2508(4) 0.5196(3) 0.9638(3) 0.0282(6) Uani 1 1 d .
C2 C -0.3176(4) 0.6498(3) 0.8801(3) 0.0332(7) Uani 1 1 d .
H2A H -0.3124 0.6496 0.7948 0.040 Uiso 1 1 calc R
C3 C -0.3914(4) 0.7794(4) 0.9218(3) 0.0375(7) Uani 1 1 d .
H3A H -0.4343 0.8689 0.8640 0.045 Uiso 1 1 calc R
C4 C -0.4031(4) 0.7791(4) 1.0465(3) 0.0368(7) Uani 1 1 d .
H4A H -0.4550 0.8678 1.0749 0.044 Uiso 1 1 calc R
C5 C -0.3388(4) 0.6491(4) 1.1307(3) 0.0398(8) Uani 1 1 d .
H5A H -0.3476 0.6485 1.2170 0.048 Uiso 1 1 calc R
C6 C -0.2623(4) 0.5208(3) 1.0894(3) 0.0329(7) Uani 1 1 d .
H6A H -0.2171 0.4326 1.1469 0.040 Uiso 1 1 calc R
C7 C -0.1689(4) 0.3783(3) 0.9228(3) 0.0296(7) Uani 1 1 d .
C8 C -0.1689(4) 0.3758(3) 0.7890(3) 0.0310(7) Uani 1 1 d .
H8A H -0.2924 0.3785 0.7886 0.037 Uiso 1 1 calc R
H8B H -0.1140 0.4701 0.7198 0.037 Uiso 1 1 calc R
C9 C -0.0704(4) 0.2342(3) 0.7583(3) 0.0299(6) Uani 1 1 d .
C10 C -0.0196(4) -0.0122(3) 0.7492(3) 0.0338(7) Uani 1 1 d .
H10A H -0.0728 -0.0376 0.6917 0.041 Uiso 1 1 calc R
H10B H 0.0050 -0.1104 0.8153 0.041 Uiso 1 1 calc R
C11 C 0.1513(4) 0.0738(3) 0.6667(3) 0.0284(6) Uani 1 1 d .
C12 C 0.2130(4) 0.0775(4) 0.5231(3) 0.0383(7) Uani 1 1 d .
H12A H 0.3194 0.1370 0.4760 0.057 Uiso 1 1 calc R
H12B H 0.1194 0.1276 0.4823 0.057 Uiso 1 1 calc R
H12C H 0.2402 -0.0297 0.5182 0.057 Uiso 1 1 calc R
C13 C 0.2985(4) 0.0138(4) 0.7319(3) 0.0391(8) Uani 1 1 d .
H13A H 0.3979 0.0817 0.6841 0.059 Uiso 1 1 calc R
H13B H 0.3384 -0.0932 0.7294 0.059 Uiso 1 1 calc R
H13C H 0.2537 0.0144 0.8239 0.059 Uiso 1 1 calc R
O3 O 0.0990(3) 0.6661(3) 0.6208(2) 0.0446(6) Uani 1 1 d .
O4 O 0.2919(3) 0.4787(2) 0.5204(2) 0.0362(5) Uani 1 1 d .
O5 O 0.2982(3) 0.7522(2) 0.3977(2) 0.0412(6) Uani 1 1 d .
O6 O 0.4074(3) 0.6557(3) 0.5881(2) 0.0371(5) Uani 1 1 d .
S1 S 0.26458(9) 0.64061(8) 0.52706(7) 0.0314(2) Uani 1 1 d .
H1N H 0.144(5) 0.319(5) 0.629(4) 0.065(13) Uiso 1 1 d .
H1O H 0.507(7) 0.604(6) 0.553(5) 0.103(18) Uiso 1 1 d .

loop_
_atom_site_aniso_label
_atom_site_aniso_U_11
_atom_site_aniso_U_22
_atom_site_aniso_U_33
_atom_site_aniso_U_23
_atom_site_aniso_U_13
_atom_site_aniso_U_12
O1 0.0529(13) 0.0342(12) 0.0375(13) -0.0106(10) -0.0194(11) 0.0083(10)
O2 0.0339(11) 0.0268(11) 0.0306(11) -0.0042(9) -0.0048(9) -0.0071(8)
N1 0.0302(12) 0.0231(12) 0.0292(13) -0.0074(10) -0.0070(11) -0.0025(10)
C1 0.0278(14) 0.0270(15) 0.0283(15) -0.0074(12) -0.0075(12) -0.0024(11)
C2 0.0380(16) 0.0330(16) 0.0288(16) -0.0080(13) -0.0128(13) 0.0001(13)
C3 0.0403(17) 0.0324(16) 0.0421(19) -0.0115(14) -0.0180(15) 0.0043(13)
C4 0.0375(16) 0.0311(16) 0.045(2) -0.0174(14) -0.0109(14) -0.0008(13)
C5 0.0453(18) 0.0430(19) 0.0345(18) -0.0184(15) -0.0113(14) 0.0011(15)
C6 0.0391(16) 0.0302(15) 0.0313(16) -0.0096(13) -0.0138(13) 0.0000(13)
C7 0.0302(15) 0.0272(15) 0.0279(15) -0.0042(12) -0.0078(12) -0.0035(12)
C8 0.0351(15) 0.0268(15) 0.0276(16) -0.0062(12) -0.0071(12) -0.0018(12)
C9 0.0351(15) 0.0279(15) 0.0247(15) -0.0039(12) -0.0095(12) -0.0049(12)
C10 0.0381(16) 0.0247(15) 0.0423(18) -0.0109(13) -0.0165(14) -0.0010(12)
C11 0.0352(15) 0.0185(13) 0.0345(16) -0.0089(12) -0.0132(13) -0.0015(11)
C12 0.0481(18) 0.0297(16) 0.0375(18) -0.0127(14) -0.0103(15) -0.0033(14)
C13 0.0361(16) 0.0335(17) 0.048(2) -0.0071(15) -0.0194(15) -0.0019(13)
O3 0.0328(12) 0.0451(13) 0.0486(14) -0.0182(11) -0.0010(10) 0.0016(10)
O4 0.0347(11) 0.0249(11) 0.0477(13) -0.0113(10) -0.0102(10) -0.0027(8)
O5 0.0560(14) 0.0292(11) 0.0364(13) -0.0028(9) -0.0186(11) -0.0031(10)
O6 0.0392(12) 0.0408(13) 0.0372(13) -0.0162(10) -0.0152(10) -0.0007(10)
S1 0.0330(4) 0.0261(4) 0.0338(4) -0.0071(3) -0.0109(3) -0.0010(3)

loop_
_atom_type_symbol
_atom_type_description
_atom_type_scat_dispersion_real
_atom_type_scat_dispersion_imag
_atom_type_scat_source
C C 0.0033 0.0016 'International Tables Vol C Tables 4.2.6.8 and 6.1.1.4'
H H 0.0000 0.0000 'International Tables Vol C Tables 4.2.6.8 and 6.1.1.4'
N N 0.0061 0.0033 'International Tables Vol C Tables 4.2.6.8 and 6.1.1.4'
O O 0.0106 0.0060 'International Tables Vol C Tables 4.2.6.8 and 6.1.1.4'
S S 0.1246 0.1234 'International Tables Vol C Tables 4.2.6.8 and 6.1.1.4'

loop_
_geom_angle_atom_site_label_1
_geom_angle_atom_site_label_2
_geom_angle_atom_site_label_3
_geom_angle
C9 O2 C10 107.1(2)
C9 N1 C11 112.0(2)
C9 N1 H1N 123(3)
C11 N1 H1N 125(3)
C6 C1 C2 119.4(3)
C6 C1 C7 119.0(2)
C2 C1 C7 121.7(3)
C3 C2 C1 119.8(3)
C3 C2 H2A 120.1
C1 C2 H2A 120.1
C4 C3 C2 120.4(3)
C4 C3 H3A 119.8
C2 C3 H3A 119.8
C3 C4 C5 119.9(3)
C3 C4 H4A 120.0
C5 C4 H4A 120.0
C6 C5 C4 120.1(3)
C6 C5 H5A 119.9
C4 C5 H5A 119.9
C5 C6 C1 120.4(3)
C5 C6 H6A 119.8
C1 C6 H6A 119.8
O1 C7 C1 121.7(3)
O1 C7 C8 120.4(3)
C1 C7 C8 117.9(2)
C9 C8 C7 111.3(2)
C9 C8 H8A 109.4
C7 C8 H8A 109.4
C9 C8 H8B 109.4
C7 C8 H8B 109.4
H8A C8 H8B 108.0
N1 C9 O2 114.7(3)
N1 C9 C8 124.3(3)
O2 C9 C8 121.0(3)
O2 C10 C11 105.3(2)
O2 C10 H10A 110.7
C11 C10 H10A 110.7
O2 C10 H10B 110.7
C11 C10 H10B 110.7
H10A C10 H10B 108.8
N1 C11 C12 109.4(2)
N1 C11 C13 109.6(2)
C12 C11 C13 112.1(3)
N1 C11 C10 99.1(2)
C12 C11 C10 113.9(3)
C13 C11 C10 112.0(2)
C11 C12 H12A 109.5
C11 C12 H12B 109.5
H12A C12 H12B 109.5
C11 C12 H12C 109.5
H12A C12 H12C 109.5
H12B C12 H12C 109.5
C11 C13 H13A 109.5
C11 C13 H13B 109.5
H13A C13 H13B 109.5
C11 C13 H13C 109.5
H13A C13 H13C 109.5
H13B C13 H13C 109.5
S1 O6 H1O 107(4)
O5 S1 O3 115.47(13)
O5 S1 O4 111.23(13)
O3 S1 O4 112.22(13)
O5 S1 O6 107.70(13)
O3 S1 O6 104.14(14)
O4 S1 O6 105.20(12)

loop_
_geom_bond_atom_site_label_1
_geom_bond_atom_site_label_2
_geom_bond_distance
O1 C7 1.219(3)
O2 C9 1.308(3)
O2 C10 1.477(3)
N1 C9 1.291(4)
N1 C11 1.483(3)
N1 H1N 0.88(4)
C1 C6 1.392(4)
C1 C2 1.396(4)
C1 C7 1.491(4)
C2 C3 1.387(4)
C2 H2A 0.9500
C3 C4 1.378(5)
C3 H3A 0.9500
C4 C5 1.389(4)
C4 H4A 0.9500
C5 C6 1.378(4)
C5 H5A 0.9500
C6 H6A 0.9500
C7 C8 1.518(4)
C8 C9 1.479(4)
C8 H8A 0.9900
C8 H8B 0.9900
C10 C11 1.540(4)
C10 H10A 0.9900
C10 H10B 0.9900
C11 C12 1.518(4)
C11 C13 1.527(4)
C12 H12A 0.9800
C12 H12B 0.9800
C12 H12C 0.9800
C13 H13A 0.9800
C13 H13B 0.9800
C13 H13C 0.9800
O3 S1 1.436(2)
O4 S1 1.478(2)
O5 S1 1.432(2)
O6 S1 1.567(2)
O6 H1O 0.90(5)

loop_
_geom_hbond_atom_site_label_D
_geom_hbond_atom_site_label_H
_geom_hbond_atom_site_label_A
_geom_hbond_distance_DH
_geom_hbond_distance_HA
_geom_hbond_distance_DA
_geom_hbond_angle_DHA
_geom_hbond_site_symmetry_A
N1 H1N O4 0.88(4) 1.85(4) 2.725(3) 171(4) .
O6 H1O O4 0.90(5) 1.73(5) 2.624(3) 174(5) 2_666
